data_4134033
loop_
_publ_author_name
'Ma, Yu-Juan'
'Hu, Ji-Xiang'
'Han, Song-De'
'Pan, Jie'
'Li, Jin-Hua'
'Wang, Guo-Ming'

_publ_section_title
;
 Manipulating On/Off Single-Molecule Magnet Behavior in a Dy(III)-Based
 Photochromic Complex.
;
_journal_name_full 'Journal of the American Chemical Society'
_journal_paper_doi 10.1021/jacs.9b13461
_journal_year 2020
_chemical_formula_sum 'C50 H91 Dy3 N12 O59 P14'
_chemical_formula_weight 2725.42
_space_group_crystal_system triclinic
_space_group_IT_number 2
_space_group_name_Hall '-P 1'
_space_group_name_H-M_alt 'P -1'
_atom_sites_solution_hydrogens mixed
_audit_creation_method SHELXL-2016/6
_cell_angle_alpha 72.460(2)
_cell_angle_beta 68.689(2)
_cell_angle_gamma 65.7300(10)
_cell_formula_units_Z 2
_cell_length_a 15.0427(3)
_cell_length_b 17.6771(4)
_cell_length_c 20.2137(5)
_cell_measurement_reflns_used 4120
_cell_measurement_temperature 190(2)
_cell_measurement_theta_max 27.18
_cell_measurement_theta_min 2.33
_cell_volume 4491.25(19)
_computing_structure_refinement 'SHELXL-2016/6 (Sheldrick, 2016)'
_diffrn_ambient_temperature 190(2)
_diffrn_measured_fraction_theta_full 0.994
_diffrn_measured_fraction_theta_max 0.986
_diffrn_measurement_device_type 'CCD area detector'
_diffrn_measurement_method 'phi and omega scans'
_diffrn_radiation_type MoK\a
_diffrn_radiation_wavelength 0.71073
_diffrn_reflns_av_R_equivalents 0.0646
_diffrn_reflns_av_unetI/netI 0.1017
_diffrn_reflns_Laue_measured_fraction_full 0.994
_diffrn_reflns_Laue_measured_fraction_max 0.986
_diffrn_reflns_limit_h_max 19
_diffrn_reflns_limit_h_min -19
_diffrn_reflns_limit_k_max 22
_diffrn_reflns_limit_k_min -22
_diffrn_reflns_limit_l_max 26
_diffrn_reflns_limit_l_min -26
_diffrn_reflns_number 39968
_diffrn_reflns_point_group_measured_fraction_full 0.994
_diffrn_reflns_point_group_measured_fraction_max 0.986
_diffrn_reflns_theta_full 25.242
_diffrn_reflns_theta_max 27.538
_diffrn_reflns_theta_min 1.534
_exptl_absorpt_coefficient_mu 2.838
_exptl_crystal_colour blue
_exptl_crystal_density_diffrn 2.015
_exptl_crystal_description plate
_exptl_crystal_F_000 2710
_exptl_crystal_size_max 0.23
_exptl_crystal_size_mid 0.21
_exptl_crystal_size_min 0.2
_refine_diff_density_max 2.554
_refine_diff_density_min -3.774
_refine_diff_density_rms 0.249
_refine_ls_extinction_method none
_refine_ls_goodness_of_fit_ref 1.030
_refine_ls_hydrogen_treatment constr
_refine_ls_matrix_type full
_refine_ls_number_parameters 1250
_refine_ls_number_reflns 20432
_refine_ls_number_restraints 87
_refine_ls_restrained_S_all 1.166
_refine_ls_R_factor_all 0.0998
_refine_ls_R_factor_gt 0.0590
_refine_ls_shift/su_max 0.001
_refine_ls_shift/su_mean 0.000
_refine_ls_structure_factor_coef Fsqd
_refine_ls_weighting_details 'w=1/[\s^2^(Fo^2^)+(0.0768P)^2^] where P=(Fo^2^+2Fc^2^)/3'
_refine_ls_weighting_scheme calc
_refine_ls_wR_factor_gt 0.1376
_refine_ls_wR_factor_ref 0.1650
_reflns_Friedel_coverage 0.000
_reflns_number_gt 13030
_reflns_number_total 20432
_reflns_threshold_expression 'I > 2\s(I)'
_cod_data_source_file ja9b13461_si_002.cif
_cod_data_source_block QDU-1a(Dy)
_cod_database_code 4134033
_shelx_shelxl_version_number 2016/6
_shelx_space_group_comment
;
The symmetry employed for this shelxl refinement is uniquely defined
by the following loop, which should always be used as a source of
symmetry information in preference to the above space-group names.
They are only intended as comments.
;

loop_
_space_group_symop_operation_xyz
'x, y, z'
'-x, -y, -z'

loop_
_atom_site_label
_atom_site_type_symbol
_atom_site_fract_x
_atom_site_fract_y
_atom_site_fract_z
_atom_site_U_iso_or_equiv
_atom_site_adp_type
_atom_site_occupancy
_atom_site_site_symmetry_order
_atom_site_calc_flag
_atom_site_refinement_flags_posn
_atom_site_refinement_flags_adp
C1 C 0.9542(5) 0.8348(5) 0.0771(4) 0.0119(15) Uani 1 1 d D .
C2 C 0.8946(6) 0.8727(5) 0.0222(4) 0.0169(17) Uani 1 1 d . .
H2A H 0.878181 0.932823 0.011616 0.025 Uiso 1 1 calc R U
H2B H 0.833119 0.859499 0.041183 0.025 Uiso 1 1 calc R U
H2C H 0.934357 0.849986 -0.021154 0.025 Uiso 1 1 calc R U
C3 C 0.9139(6) 0.5959(5) 0.4084(4) 0.0149(17) Uani 1 1 d D .
C4 C 0.8309(7) 0.5592(5) 0.4563(5) 0.024(2) Uani 1 1 d . .
H4A H 0.859709 0.498784 0.466034 0.036 Uiso 1 1 calc R U
H4B H 0.779677 0.575633 0.432163 0.036 Uiso 1 1 calc R U
H4C H 0.801161 0.580063 0.500960 0.036 Uiso 1 1 calc R U
C5 C 0.5081(6) 0.7298(4) 0.3978(4) 0.0176(17) Uani 1 1 d D .
C6 C 0.4035(7) 0.7363(5) 0.4451(5) 0.029(2) Uani 1 1 d D .
H6A H 0.407265 0.693367 0.487537 0.043 Uiso 1 1 calc R U
H6B H 0.366060 0.728860 0.419350 0.043 Uiso 1 1 calc R U
H6C H 0.369915 0.790819 0.458940 0.043 Uiso 1 1 calc R U
C7 C 0.7375(5) 0.6279(4) 0.0807(4) 0.0152(16) Uani 1 1 d D .
C8 C 0.7102(7) 0.5989(5) 0.0293(5) 0.0210(19) Uani 1 1 d . .
H8A H 0.692438 0.645172 -0.008742 0.032 Uiso 1 1 calc R U
H8B H 0.653582 0.579674 0.055187 0.032 Uiso 1 1 calc R U
H8C H 0.767234 0.553701 0.009032 0.032 Uiso 1 1 calc R U
C9 C 0.1126(5) 0.7972(5) 0.4061(4) 0.0227(19) Uani 1 1 d D .
C10 C 0.1318(7) 0.8270(6) 0.4612(5) 0.025(2) Uani 1 1 d . .
H10A H 0.089417 0.884715 0.463510 0.037 Uiso 1 1 calc R U
H10B H 0.201707 0.822543 0.447029 0.037 Uiso 1 1 calc R U
H10C H 0.116294 0.792596 0.507700 0.037 Uiso 1 1 calc R U
C11 C 0.3611(6) 0.6847(4) 0.0807(4) 0.0226(19) Uani 1 1 d D .
C12 C 0.3241(9) 0.6653(6) 0.0299(5) 0.037(3) Uani 1 1 d . .
H12A H 0.330260 0.704914 -0.014567 0.056 Uiso 1 1 calc R U
H12B H 0.254268 0.669415 0.051455 0.056 Uiso 1 1 calc R U
H12C H 0.364087 0.609178 0.020567 0.056 Uiso 1 1 calc R U
C13 C 0.1849(6) 0.0724(5) 0.4433(5) 0.024(2) Uani 1 1 d D .
C14 C 0.1323(8) 0.0138(5) 0.5062(4) 0.032(2) Uani 1 1 d D .
H14A H 0.112699 0.032760 0.550868 0.048 Uiso 1 1 calc R U
H14B H 0.178883 -0.043117 0.509642 0.048 Uiso 1 1 calc R U
H14C H 0.073297 0.015940 0.496591 0.048 Uiso 1 1 calc R U
C15 C 0.8142(8) 0.4281(5) 0.3328(5) 0.026(2) Uani 1 1 d . .
H15 H 0.796894 0.485734 0.329839 0.031 Uiso 1 1 calc R U
C16 C 0.7424(8) 0.3960(5) 0.3389(5) 0.025(2) Uani 1 1 d . .
H16 H 0.675430 0.431137 0.342418 0.030 Uiso 1 1 calc R U
C17 C 0.7704(7) 0.3100(5) 0.3397(4) 0.0193(18) Uani 1 1 d . .
C18 C 0.8698(7) 0.2592(6) 0.3376(5) 0.025(2) Uani 1 1 d . .
H18 H 0.889905 0.201640 0.338766 0.030 Uiso 1 1 calc R U
C19 C 0.9385(7) 0.2934(5) 0.3340(5) 0.028(2) Uani 1 1 d . .
H19 H 1.005014 0.259179 0.333331 0.033 Uiso 1 1 calc R U
C20 C 0.6948(7) 0.2758(5) 0.3428(4) 0.0174(18) Uani 1 1 d . .
C21 C 0.5346(7) 0.2946(5) 0.3453(5) 0.0191(18) Uani 1 1 d . .
C22 C 0.4302(7) 0.3519(6) 0.3441(5) 0.024(2) Uani 1 1 d . .
C23 C 0.4080(8) 0.4388(5) 0.3360(5) 0.029(2) Uani 1 1 d . .
H23 H 0.456811 0.458636 0.335312 0.034 Uiso 1 1 calc R U
C24 C 0.3165(7) 0.4938(6) 0.3293(5) 0.027(2) Uani 1 1 d . .
H24 H 0.301038 0.551334 0.325521 0.033 Uiso 1 1 calc R U
C25 C 0.2623(8) 0.3844(6) 0.3369(6) 0.037(3) Uani 1 1 d . .
H25 H 0.211262 0.367133 0.337613 0.045 Uiso 1 1 calc R U
C26 C 0.3577(8) 0.3246(6) 0.3451(6) 0.039(3) Uani 1 1 d . .
H26 H 0.370190 0.267182 0.351235 0.046 Uiso 1 1 calc R U
C27 C 0.6554(7) 0.1660(5) 0.3425(4) 0.0176(18) Uani 1 1 d . .
C28 C 0.6850(6) 0.0754(4) 0.3391(4) 0.0145(17) Uani 1 1 d . .
C29 C 0.6110(7) 0.0434(5) 0.3437(5) 0.0210(19) Uani 1 1 d . .
H29 H 0.543504 0.077908 0.349474 0.025 Uiso 1 1 calc R U
C30 C 0.6404(7) -0.0397(5) 0.3396(5) 0.0219(19) Uani 1 1 d . .
H30 H 0.592518 -0.063132 0.345083 0.026 Uiso 1 1 calc R U
C31 C 0.8111(7) -0.0602(5) 0.3249(4) 0.0192(18) Uani 1 1 d . .
H31 H 0.877776 -0.096649 0.319390 0.023 Uiso 1 1 calc R U
C32 C 0.7852(7) 0.0231(5) 0.3302(4) 0.0172(17) Uani 1 1 d . .
H32 H 0.834471 0.043469 0.327914 0.021 Uiso 1 1 calc R U
C33 C 0.2097(7) 0.4677(5) 0.1610(4) 0.0176(18) Uani 1 1 d . .
H33 H 0.254548 0.491089 0.161559 0.021 Uiso 1 1 calc R U
C34 C 0.2412(7) 0.3811(5) 0.1607(5) 0.0199(18) Uani 1 1 d . .
H34 H 0.306834 0.346121 0.162163 0.024 Uiso 1 1 calc R U
C35 C 0.1727(6) 0.3484(5) 0.1583(4) 0.0164(17) Uani 1 1 d . .
C36 C 0.0733(6) 0.4017(4) 0.1580(4) 0.0139(16) Uani 1 1 d . .
H36 H 0.026435 0.380758 0.156952 0.017 Uiso 1 1 calc R U
C37 C 0.0465(7) 0.4868(5) 0.1593(4) 0.0199(18) Uani 1 1 d . .
H37 H -0.019067 0.523178 0.159280 0.024 Uiso 1 1 calc R U
C38 C 0.2069(6) 0.2574(5) 0.1573(4) 0.0135(16) Uani 1 1 d . .
C39 C 0.1726(6) 0.1439(5) 0.1583(4) 0.0152(17) Uani 1 1 d . .
C40 C 0.0998(6) 0.1065(5) 0.1613(4) 0.0156(17) Uani 1 1 d . .
C41 C -0.0024(6) 0.1529(5) 0.1717(5) 0.0187(18) Uani 1 1 d . .
H41 H -0.026536 0.208378 0.178418 0.022 Uiso 1 1 calc R U
C42 C -0.0682(7) 0.1171(5) 0.1722(5) 0.0178(18) Uani 1 1 d . .
H42 H -0.136610 0.148832 0.178156 0.021 Uiso 1 1 calc R U
C43 C 0.0634(7) -0.0103(5) 0.1551(5) 0.0219(19) Uani 1 1 d . .
H43 H 0.084879 -0.066156 0.149887 0.026 Uiso 1 1 calc R U
C44 C 0.1317(7) 0.0229(5) 0.1534(4) 0.0227(19) Uani 1 1 d . .
H44 H 0.199797 -0.010332 0.146995 0.027 Uiso 1 1 calc R U
C45 C 0.3304(7) 0.1309(5) 0.1529(5) 0.0188(18) Uani 1 1 d . .
C46 C 0.4362(7) 0.0755(5) 0.1573(5) 0.0194(18) Uani 1 1 d . .
C47 C 0.5018(7) 0.1065(5) 0.1664(6) 0.029(2) Uani 1 1 d . .
H47 H 0.482128 0.163276 0.167976 0.035 Uiso 1 1 calc R U
C48 C 0.5966(7) 0.0515(6) 0.1730(5) 0.029(2) Uani 1 1 d . .
H48 H 0.641255 0.070704 0.179606 0.035 Uiso 1 1 calc R U
C49 C 0.5640(7) -0.0614(5) 0.1600(5) 0.026(2) Uani 1 1 d . .
H49 H 0.586809 -0.117911 0.156407 0.031 Uiso 1 1 calc R U
C50 C 0.4666(7) -0.0095(5) 0.1551(5) 0.024(2) Uani 1 1 d . .
H50 H 0.422957 -0.031225 0.150297 0.029 Uiso 1 1 calc R U
Dy1 Dy 1.08691(3) 0.72171(2) 0.24299(2) 0.00963(9) Uani 1 1 d . .
Dy2 Dy 0.77607(3) 0.70153(2) 0.23933(2) 0.01111(10) Uani 1 1 d . .
Dy3 Dy 0.40200(3) 0.73410(2) 0.24391(2) 0.01114(10) Uani 1 1 d . .
N1 N 0.9094(6) 0.3768(4) 0.3313(4) 0.0243(17) Uani 1 1 d . .
H1 H 0.953303 0.397876 0.328414 0.029 Uiso 1 1 calc R U
N2 N 0.7259(5) 0.1939(4) 0.3408(4) 0.0186(15) Uani 1 1 d . .
N3 N 0.5999(6) 0.3288(4) 0.3457(4) 0.0217(16) Uani 1 1 d . .
N4 N 0.5579(5) 0.2141(4) 0.3435(4) 0.0177(15) Uani 1 1 d . .
N5 N 0.2487(6) 0.4646(4) 0.3282(4) 0.0267(18) Uani 1 1 d . .
H5 H 0.192053 0.500771 0.321309 0.032 Uiso 1 1 calc R U
N6 N 0.7388(6) -0.0868(4) 0.3277(4) 0.0234(17) Uani 1 1 d . .
H6 H 0.756297 -0.137607 0.321552 0.028 Uiso 1 1 calc R U
N7 N 0.1139(5) 0.5160(4) 0.1605(3) 0.0165(15) Uani 1 1 d . .
H7 H 0.095304 0.568867 0.161061 0.020 Uiso 1 1 calc R U
N8 N 0.3059(5) 0.2119(4) 0.1525(4) 0.0177(15) Uani 1 1 d . .
N9 N 0.1373(5) 0.2262(4) 0.1613(4) 0.0169(15) Uani 1 1 d . .
N10 N 0.2688(5) 0.0933(4) 0.1535(4) 0.0164(15) Uani 1 1 d . .
N11 N -0.0341(5) 0.0371(4) 0.1641(3) 0.0142(14) Uani 1 1 d . .
H11 H -0.076279 0.015495 0.164671 0.017 Uiso 1 1 calc R U
N12 N 0.6233(6) -0.0310(4) 0.1698(4) 0.0232(17) Uani 1 1 d . .
H12 H 0.682080 -0.064772 0.174366 0.028 Uiso 1 1 calc R U
O1 O 0.9588(4) 0.8363(3) 0.2079(3) 0.0148(12) Uani 1 1 d . .
O2 O 0.8465(4) 0.9683(3) 0.1494(3) 0.0161(12) Uani 1 1 d . .
O3 O 0.7949(4) 0.8395(3) 0.1956(3) 0.0162(12) Uani 1 1 d . .
O4 O 1.0652(4) 0.6849(3) 0.1420(3) 0.0162(12) Uani 1 1 d D .
O5 O 1.0618(4) 0.6946(3) 0.0215(2) 0.0195(13) Uani 1 1 d D .
H5A H 1.054917 0.653457 0.011592 0.029 Uiso 1 1 d DR U
O6 O 0.9105(4) 0.6913(3) 0.1220(3) 0.0173(12) Uani 1 1 d D .
O7 O 1.0454(4) 0.8550(3) 0.0463(3) 0.0207(13) Uani 1 1 d D .
H7A H 1.088591 0.838528 0.073385 0.031 Uiso 1 1 d DR U
O8 O 0.9465(4) 0.7448(3) 0.3490(3) 0.0149(12) Uani 1 1 d . .
O9 O 0.8117(4) 0.7323(3) 0.4671(3) 0.0196(13) Uani 1 1 d D .
H9 H 0.787929 0.786257 0.471933 0.029 Uiso 1 1 d DR U
O10 O 0.7806(4) 0.7394(3) 0.3495(3) 0.0169(12) Uani 1 1 d D .
O11 O 1.0740(4) 0.5854(3) 0.2919(3) 0.0116(11) Uani 1 1 d . .
O12 O 1.0133(4) 0.4617(3) 0.3379(3) 0.0171(12) Uani 1 1 d . .
O13 O 0.9103(4) 0.5989(3) 0.2757(3) 0.0176(12) Uani 1 1 d . .
O14 O 0.9881(4) 0.5755(3) 0.4466(3) 0.0219(14) Uani 1 1 d D .
H14 H 0.998024 0.604029 0.475216 0.033 Uiso 1 1 d DR U
O15 O 0.6217(4) 0.8073(3) 0.2856(3) 0.0161(12) Uani 1 1 d . .
O16 O 0.4577(4) 0.9008(3) 0.3522(3) 0.0208(13) Uani 1 1 d D .
H16A H 0.393541 0.918808 0.348969 0.031 Uiso 1 1 d DR U
O17 O 0.4498(4) 0.8192(3) 0.2740(3) 0.0142(12) Uani 1 1 d D .
O18 O 0.6832(4) 0.6224(3) 0.3332(2) 0.0128(11) Uani 1 1 d D U
O19 O 0.5525(4) 0.5577(3) 0.4192(2) 0.0164(12) Uani 1 1 d D .
H19A H 0.578319 0.530532 0.458191 0.025 Uiso 1 1 d DR U
O20 O 0.5273(4) 0.6379(3) 0.3004(3) 0.0119(11) Uani 1 1 d D .
O21 O 0.5745(5) 0.7294(4) 0.4374(3) 0.0408(19) Uani 1 1 d D .
H21 H 0.555125 0.773272 0.457383 0.061 Uiso 1 1 d DR U
O22 O 0.6862(4) 0.7500(3) 0.1545(3) 0.0160(12) Uani 1 1 d . .
O23 O 0.6493(5) 0.7915(3) 0.0346(3) 0.0237(14) Uani 1 1 d D .
H23A H 0.592639 0.835850 0.030736 0.036 Uiso 1 1 d DR U
O24 O 0.5416(4) 0.7225(3) 0.1421(3) 0.0141(12) Uani 1 1 d . .
O25 O 0.8003(4) 0.5774(3) 0.2003(3) 0.0130(11) Uani 1 1 d D .
O26 O 0.8304(4) 0.4619(3) 0.1354(3) 0.0171(12) Uani 1 1 d . .
O27 O 0.6562(4) 0.5335(3) 0.2048(3) 0.0171(12) Uani 1 1 d D .
H27 H 0.614423 0.567183 0.238173 0.026 Uiso 1 1 d DR U
O28 O 0.8336(4) 0.6429(3) 0.0417(3) 0.0154(12) Uani 1 1 d D U
H28 H 0.860343 0.659813 0.067477 0.023 Uiso 1 1 d DR U
O29 O 0.2430(4) 0.8634(3) 0.2898(3) 0.0186(13) Uani 1 1 d . .
O30 O 0.0599(4) 0.9606(4) 0.3250(3) 0.0247(14) Uani 1 1 d . .
O31 O 0.1088(5) 0.8320(4) 0.2681(3) 0.0229(14) Uani 1 1 d . .
O32 O 0.3010(4) 0.6887(4) 0.3520(3) 0.0245(14) Uani 1 1 d . .
O33 O 0.1875(5) 0.6394(3) 0.4694(3) 0.0244(14) Uani 1 1 d D .
H33A H 0.114890 0.648173 0.491996 0.037 Uiso 1 1 d DR U
O34 O 0.1464(5) 0.6630(4) 0.3546(3) 0.0346(17) Uani 1 1 d D .
O35 O 0.0073(4) 0.8041(4) 0.4291(3) 0.0224(13) Uani 1 1 d D .
H35 H -0.007448 0.783169 0.400614 0.034 Uiso 1 1 d DR U
O36 O 0.3278(4) 0.8051(3) 0.1515(3) 0.0181(12) Uani 1 1 d . .
O37 O 0.3028(4) 0.8561(3) 0.0294(3) 0.0227(14) Uani 1 1 d D .
H37A H 0.267148 0.865897 -0.001209 0.034 Uiso 1 1 d DR U
O38 O 0.1751(4) 0.7967(3) 0.1296(3) 0.0148(12) Uani 1 1 d . .
O39 O 0.4109(4) 0.6211(3) 0.2073(3) 0.0150(12) Uani 1 1 d . .
O40 O 0.4045(4) 0.5193(3) 0.1454(3) 0.0194(13) Uani 1 1 d D .
H40 H 0.466304 0.491134 0.152805 0.029 Uiso 1 1 d DR U
O41 O 0.2434(4) 0.6242(3) 0.2022(3) 0.0141(12) Uani 1 1 d . .
O42 O 0.4660(4) 0.6816(4) 0.0460(3) 0.0331(16) Uani 1 1 d D .
H42A H 0.487664 0.694913 0.075635 0.050 Uiso 1 1 d DR U
O43 O 0.2793(6) 0.1151(4) 0.5147(4) 0.0366(17) Uani 1 1 d . .
O44 O 0.3543(5) -0.0283(4) 0.4812(4) 0.042(2) Uani 1 1 d D .
H44A H 0.387084 -0.049861 0.440238 0.063 Uiso 1 1 d DR U
O45 O 0.3622(5) 0.1026(4) 0.3835(3) 0.0390(18) Uani 1 1 d D .
H45 H 0.325600 0.109403 0.353415 0.059 Uiso 1 1 d DR U
O46 O 0.2635(5) 0.1112(4) 0.3022(3) 0.0368(17) Uani 1 1 d D .
O47 O 0.2708(4) -0.0429(3) 0.3528(3) 0.0273(15) Uani 1 1 d D .
H47A H 0.256445 -0.074073 0.328516 0.041 Uiso 1 1 d DR U
O48 O 0.1049(4) 0.0754(3) 0.3404(3) 0.0304(16) Uani 1 1 d D .
H48A H 0.090630 0.031969 0.337289 0.046 Uiso 1 1 d DR U
O49 O 0.1182(4) 0.1604(3) 0.4403(3) 0.0286(15) Uani 1 1 d D .
H49A H 0.075850 0.164293 0.487163 0.043 Uiso 1 1 d DR U
O50 O 0.2010(4) 0.8865(3) 0.9392(3) 0.0210(13) Uani 1 1 d . .
O51 O 0.0401(5) 0.5718(4) 0.9921(3) 0.0246(14) Uani 1 1 d . .
O52 O 0.6243(5) 0.4853(4) 0.5255(3) 0.0280(15) Uani 1 1 d . .
O53 O 0.5774(5) 0.4336(4) 0.1733(4) 0.0342(17) Uani 1 1 d . .
O54 O 0.9991(6) 0.6539(5) 0.5441(4) 0.046(2) Uani 1 1 d . .
O55 O 0.7817(6) 0.3313(4) 0.1231(4) 0.049(2) Uani 1 1 d . .
O56 O 0.5294(7) 0.8730(5) 0.4940(5) 0.060(2) Uani 1 1 d . .
O57 O 0.1634(9) 0.2736(7) 0.3181(6) 0.089(3) Uani 1 1 d . .
O58 O 0.4642(7) 0.9011(6) 0.0290(6) 0.078(3) Uani 1 1 d . .
O59 O 0.3198(10) 0.7922(7) 0.8265(6) 0.102(4) Uani 1 1 d . .
P1 P 0.88473(15) 0.87197(12) 0.16329(11) 0.0113(4) Uani 1 1 d D .
P2 P 0.99692(16) 0.72019(12) 0.09610(11) 0.0128(4) Uani 1 1 d D .
P3 P 0.86061(16) 0.71030(12) 0.38959(11) 0.0119(4) Uani 1 1 d D .
P4 P 0.98118(16) 0.55727(12) 0.32279(11) 0.0114(4) Uani 1 1 d . .
P5 P 0.51113(16) 0.81708(12) 0.32063(11) 0.0136(4) Uani 1 1 d D .
P6 P 0.57304(16) 0.63277(12) 0.35812(11) 0.0128(4) Uani 1 1 d D .
P7 P 0.64690(16) 0.72734(12) 0.10802(11) 0.0126(4) Uani 1 1 d D .
P8 P 0.76333(16) 0.54419(12) 0.15926(11) 0.0132(4) Uani 1 1 d . .
P9 P 0.12683(17) 0.87059(14) 0.31660(12) 0.0179(5) Uani 1 1 d D .
P10 P 0.19366(17) 0.69320(14) 0.39093(12) 0.0192(5) Uani 1 1 d D .
P11 P 0.28490(16) 0.79017(13) 0.10169(11) 0.0145(4) Uani 1 1 d D .
P12 P 0.35417(16) 0.60972(12) 0.16518(11) 0.0127(4) Uani 1 1 d D .
P13 P 0.3005(2) 0.06760(16) 0.45743(15) 0.0326(6) Uani 1 1 d D .
P14 P 0.20779(19) 0.05116(14) 0.35434(13) 0.0227(5) Uani 1 1 d D .

loop_
_atom_site_aniso_label
_atom_site_aniso_U_11
_atom_site_aniso_U_22
_atom_site_aniso_U_33
_atom_site_aniso_U_23
_atom_site_aniso_U_13
_atom_site_aniso_U_12
C1 0.006(4) 0.018(4) 0.014(4) -0.001(3) -0.003(3) -0.007(3)
C2 0.013(4) 0.021(4) 0.016(4) -0.003(3) -0.005(3) -0.005(4)
C3 0.015(4) 0.013(4) 0.014(4) -0.001(3) -0.004(3) -0.002(3)
C4 0.026(5) 0.022(4) 0.025(5) -0.003(3) 0.001(4) -0.015(4)
C5 0.012(4) 0.018(4) 0.024(4) -0.007(3) -0.010(4) 0.000(4)
C6 0.016(5) 0.018(4) 0.030(5) -0.003(4) 0.014(4) -0.002(4)
C7 0.011(4) 0.023(4) 0.016(4) -0.008(3) 0.002(3) -0.012(4)
C8 0.020(5) 0.019(4) 0.024(4) -0.008(3) -0.009(4) -0.002(4)
C9 0.011(4) 0.031(5) 0.033(5) -0.021(4) 0.002(4) -0.010(4)
C10 0.017(5) 0.031(5) 0.030(5) -0.021(4) 0.000(4) -0.007(4)
C11 0.011(4) 0.028(4) 0.027(5) -0.009(4) -0.004(4) -0.003(4)
C12 0.068(8) 0.028(5) 0.034(6) -0.005(4) -0.032(6) -0.018(6)
C13 0.016(5) 0.025(4) 0.035(5) -0.009(4) -0.011(4) -0.005(4)
C14 0.028(6) 0.034(5) 0.033(5) -0.009(4) -0.012(5) -0.006(5)
C15 0.033(6) 0.012(4) 0.037(5) -0.004(4) -0.015(5) -0.007(4)
C16 0.027(5) 0.013(4) 0.039(5) -0.003(4) -0.015(4) -0.009(4)
C17 0.021(5) 0.017(4) 0.022(4) 0.000(3) -0.005(4) -0.011(4)
C18 0.016(5) 0.022(4) 0.032(5) -0.012(4) 0.003(4) -0.006(4)
C19 0.016(5) 0.021(4) 0.050(6) -0.019(4) -0.005(4) -0.004(4)
C20 0.017(4) 0.014(4) 0.019(4) -0.007(3) 0.002(3) -0.006(4)
C21 0.015(4) 0.012(4) 0.026(4) -0.001(3) -0.007(4) 0.000(4)
C22 0.018(5) 0.028(5) 0.023(5) -0.011(4) -0.005(4) -0.002(4)
C23 0.033(6) 0.015(4) 0.025(5) -0.003(3) -0.013(4) 0.008(4)
C24 0.030(6) 0.025(5) 0.029(5) -0.002(4) -0.006(4) -0.016(5)
C25 0.030(6) 0.042(6) 0.047(6) -0.009(5) -0.029(5) -0.005(5)
C26 0.023(6) 0.026(5) 0.068(8) -0.021(5) -0.020(6) 0.006(5)
C27 0.020(5) 0.007(3) 0.028(5) -0.002(3) -0.009(4) -0.006(4)
C28 0.015(4) 0.008(3) 0.025(4) -0.002(3) -0.008(4) -0.007(3)
C29 0.018(5) 0.016(4) 0.029(5) -0.001(3) -0.010(4) -0.005(4)
C30 0.024(5) 0.024(4) 0.031(5) -0.006(4) -0.015(4) -0.015(4)
C31 0.013(4) 0.022(4) 0.022(4) -0.008(3) -0.007(4) -0.002(4)
C32 0.017(4) 0.011(4) 0.026(4) -0.005(3) -0.012(4) -0.001(4)
C33 0.020(5) 0.016(4) 0.026(4) -0.006(3) -0.010(4) -0.009(4)
C34 0.011(4) 0.016(4) 0.030(5) -0.008(3) -0.009(4) 0.002(4)
C35 0.012(4) 0.017(4) 0.016(4) -0.002(3) -0.003(3) -0.003(4)
C36 0.011(4) 0.010(3) 0.020(4) -0.007(3) -0.003(3) 0.000(3)
C37 0.020(5) 0.019(4) 0.016(4) -0.001(3) -0.002(4) -0.007(4)
C38 0.008(4) 0.014(4) 0.019(4) -0.007(3) -0.002(3) -0.003(3)
C39 0.010(4) 0.016(4) 0.015(4) -0.002(3) -0.002(3) -0.003(3)
C40 0.010(4) 0.018(4) 0.018(4) -0.002(3) -0.005(3) -0.004(4)
C41 0.012(4) 0.014(4) 0.034(5) -0.011(3) -0.006(4) -0.003(4)
C42 0.015(4) 0.010(3) 0.034(5) -0.006(3) -0.007(4) -0.008(4)
C43 0.027(5) 0.014(4) 0.031(5) -0.001(3) -0.013(4) -0.010(4)
C44 0.018(5) 0.025(4) 0.021(4) -0.002(3) -0.006(4) -0.004(4)
C45 0.013(4) 0.010(4) 0.034(5) -0.005(3) -0.009(4) -0.001(3)
C46 0.012(4) 0.012(4) 0.031(5) -0.008(3) -0.006(4) 0.002(4)
C47 0.019(5) 0.013(4) 0.056(7) -0.009(4) -0.017(5) 0.002(4)
C48 0.021(5) 0.025(5) 0.047(6) -0.007(4) -0.017(5) -0.007(4)
C49 0.025(5) 0.014(4) 0.032(5) -0.002(4) -0.012(4) 0.000(4)
C50 0.017(5) 0.017(4) 0.034(5) -0.008(4) -0.010(4) 0.003(4)
Dy1 0.00609(18) 0.00743(16) 0.01654(18) -0.00256(13) -0.00435(14) -0.00207(14)
Dy2 0.00556(18) 0.00865(16) 0.0206(2) -0.00461(13) -0.00498(15) -0.00123(15)
Dy3 0.00705(19) 0.01216(17) 0.01663(19) -0.00391(13) -0.00396(15) -0.00404(15)
N1 0.026(4) 0.025(4) 0.027(4) -0.005(3) -0.004(3) -0.016(4)
N2 0.018(4) 0.009(3) 0.034(4) -0.008(3) -0.010(3) -0.005(3)
N3 0.023(4) 0.014(3) 0.029(4) -0.006(3) -0.011(3) -0.002(3)
N4 0.011(4) 0.015(3) 0.029(4) -0.009(3) -0.004(3) -0.004(3)
N5 0.025(4) 0.021(4) 0.027(4) -0.007(3) -0.008(3) 0.001(4)
N6 0.035(5) 0.011(3) 0.023(4) -0.007(3) -0.007(3) -0.004(3)
N7 0.015(4) 0.016(3) 0.017(3) -0.007(3) -0.005(3) -0.001(3)
N8 0.011(4) 0.010(3) 0.031(4) -0.005(3) -0.009(3) 0.001(3)
N9 0.018(4) 0.011(3) 0.026(4) -0.005(3) -0.010(3) -0.004(3)
N10 0.014(4) 0.011(3) 0.026(4) -0.005(3) -0.005(3) -0.004(3)
N11 0.014(4) 0.011(3) 0.021(4) -0.001(3) -0.005(3) -0.008(3)
N12 0.019(4) 0.024(4) 0.023(4) -0.002(3) -0.005(3) -0.006(3)
O1 0.014(3) 0.014(3) 0.020(3) -0.006(2) -0.014(2) 0.001(2)
O2 0.012(3) 0.015(3) 0.021(3) -0.006(2) -0.005(2) -0.001(2)
O3 0.007(3) 0.016(3) 0.027(3) -0.011(2) 0.000(2) -0.003(2)
O4 0.017(3) 0.005(2) 0.027(3) -0.002(2) -0.007(3) -0.003(2)
O5 0.019(3) 0.021(3) 0.022(3) -0.009(2) -0.004(3) -0.008(3)
O6 0.011(3) 0.016(3) 0.026(3) -0.006(2) -0.006(2) -0.003(2)
O7 0.012(3) 0.030(3) 0.019(3) 0.001(2) -0.006(2) -0.009(3)
O8 0.007(3) 0.012(2) 0.026(3) -0.005(2) -0.003(2) -0.003(2)
O9 0.022(3) 0.015(3) 0.020(3) -0.006(2) -0.005(3) -0.004(3)
O10 0.010(3) 0.012(3) 0.032(3) -0.009(2) -0.007(3) -0.001(2)
O11 0.012(3) 0.009(2) 0.018(3) -0.003(2) -0.007(2) -0.005(2)
O12 0.017(3) 0.009(2) 0.022(3) -0.003(2) -0.002(3) -0.004(2)
O13 0.007(3) 0.019(3) 0.026(3) -0.007(2) -0.010(2) 0.003(2)
O14 0.026(4) 0.016(3) 0.028(3) -0.009(2) -0.018(3) 0.001(3)
O15 0.013(3) 0.013(3) 0.025(3) -0.002(2) -0.008(2) -0.004(2)
O16 0.009(3) 0.017(3) 0.042(4) -0.019(3) -0.011(3) 0.004(2)
O17 0.012(3) 0.014(3) 0.021(3) -0.008(2) -0.004(2) -0.006(2)
O18 0.0120(14) 0.0130(14) 0.0142(14) -0.0020(9) -0.0041(9) -0.0050(9)
O19 0.011(3) 0.015(3) 0.019(3) 0.002(2) -0.006(2) -0.002(2)
O20 0.009(3) 0.011(2) 0.017(3) -0.001(2) -0.006(2) -0.002(2)
O21 0.053(5) 0.030(3) 0.058(5) -0.020(3) -0.039(4) -0.003(4)
O22 0.008(3) 0.016(3) 0.028(3) -0.009(2) -0.010(2) 0.001(2)
O23 0.018(3) 0.023(3) 0.022(3) 0.002(2) -0.006(3) -0.003(3)
O24 0.006(3) 0.022(3) 0.014(3) -0.006(2) -0.003(2) -0.002(2)
O25 0.011(3) 0.010(2) 0.023(3) -0.007(2) -0.005(2) -0.005(2)
O26 0.010(3) 0.014(3) 0.027(3) -0.013(2) 0.000(2) 0.000(2)
O27 0.011(3) 0.018(3) 0.023(3) -0.006(2) -0.004(2) -0.003(3)
O28 0.0115(19) 0.0175(18) 0.0183(19) -0.0059(14) -0.0022(15) -0.0057(15)
O29 0.010(3) 0.022(3) 0.025(3) -0.016(2) 0.002(2) -0.004(3)
O30 0.009(3) 0.023(3) 0.045(4) -0.014(3) -0.008(3) -0.002(3)
O31 0.021(3) 0.028(3) 0.031(3) -0.013(3) -0.002(3) -0.017(3)
O32 0.005(3) 0.032(3) 0.022(3) -0.002(3) 0.002(2) 0.000(3)
O33 0.028(4) 0.028(3) 0.022(3) -0.005(2) 0.001(3) -0.020(3)
O34 0.027(4) 0.032(4) 0.053(4) -0.023(3) -0.022(3) 0.003(3)
O35 0.008(3) 0.035(3) 0.026(3) -0.023(3) 0.007(2) -0.008(3)
O36 0.015(3) 0.015(3) 0.025(3) -0.002(2) -0.013(3) -0.001(3)
O37 0.015(3) 0.026(3) 0.019(3) 0.006(2) -0.007(3) -0.005(3)
O38 0.008(3) 0.020(3) 0.017(3) 0.000(2) -0.006(2) -0.005(2)
O39 0.012(3) 0.010(2) 0.027(3) -0.005(2) -0.009(2) -0.003(2)
O40 0.010(3) 0.019(3) 0.032(3) -0.015(2) -0.005(3) -0.001(3)
O41 0.006(3) 0.010(2) 0.021(3) -0.001(2) -0.004(2) 0.003(2)
O42 0.019(4) 0.039(4) 0.032(4) -0.008(3) 0.001(3) -0.006(3)
O43 0.039(4) 0.034(4) 0.042(4) -0.019(3) -0.014(4) -0.007(4)
O44 0.040(5) 0.043(4) 0.043(4) -0.033(3) -0.016(4) 0.008(4)
O45 0.020(4) 0.055(4) 0.053(5) -0.028(4) -0.002(3) -0.017(4)
O46 0.048(5) 0.049(4) 0.026(4) -0.014(3) 0.002(3) -0.035(4)
O47 0.013(3) 0.031(3) 0.052(4) -0.028(3) -0.014(3) -0.002(3)
O48 0.024(4) 0.025(3) 0.052(4) -0.010(3) -0.021(3) -0.005(3)
O49 0.022(4) 0.017(3) 0.038(4) -0.015(3) -0.004(3) 0.006(3)
O50 0.015(3) 0.020(3) 0.024(3) 0.004(2) -0.007(3) -0.006(3)
O51 0.018(3) 0.029(3) 0.034(4) -0.019(3) -0.002(3) -0.010(3)
O52 0.025(4) 0.030(3) 0.038(4) -0.001(3) -0.019(3) -0.013(3)
O53 0.014(3) 0.030(3) 0.066(5) -0.022(3) -0.017(3) 0.000(3)
O54 0.045(5) 0.043(4) 0.047(5) -0.001(3) -0.008(4) -0.020(4)
O55 0.040(5) 0.036(4) 0.070(6) -0.020(4) 0.001(4) -0.018(4)
O56 0.059(6) 0.063(5) 0.064(6) -0.019(4) -0.020(5) -0.017(5)
O57 0.089(9) 0.080(7) 0.098(8) -0.024(6) -0.019(7) -0.029(7)
O58 0.048(6) 0.074(6) 0.125(9) -0.010(6) -0.039(6) -0.025(5)
O59 0.101(10) 0.097(8) 0.101(9) -0.025(7) -0.006(8) -0.041(8)
P1 0.0068(10) 0.0092(9) 0.0188(10) -0.0020(7) -0.0042(8) -0.0033(8)
P2 0.0097(10) 0.0154(9) 0.0157(10) -0.0044(8) -0.0024(8) -0.0065(9)
P3 0.0100(10) 0.0119(9) 0.0152(10) -0.0042(7) -0.0015(8) -0.0056(9)
P4 0.0091(10) 0.0089(9) 0.0182(10) -0.0035(7) -0.0038(8) -0.0041(8)
P5 0.0088(10) 0.0124(9) 0.0222(11) -0.0067(8) -0.0059(9) -0.0022(9)
P6 0.0091(10) 0.0113(9) 0.0186(10) -0.0037(8) -0.0042(8) -0.0029(9)
P7 0.0086(10) 0.0155(9) 0.0163(10) -0.0033(8) -0.0023(8) -0.0073(9)
P8 0.0081(10) 0.0123(9) 0.0210(11) -0.0075(8) -0.0031(8) -0.0029(9)
P9 0.0104(11) 0.0222(10) 0.0287(12) -0.0127(9) -0.0043(9) -0.0080(10)
P10 0.0109(11) 0.0285(11) 0.0219(11) -0.0132(9) -0.0001(9) -0.0080(10)
P11 0.0098(10) 0.0173(10) 0.0187(11) -0.0042(8) -0.0049(9) -0.0053(9)
P12 0.0081(10) 0.0128(9) 0.0196(10) -0.0075(8) -0.0038(8) -0.0027(9)
P13 0.0207(13) 0.0384(14) 0.0471(16) -0.0284(12) -0.0107(12) -0.0023(12)
P14 0.0201(12) 0.0245(11) 0.0276(12) -0.0111(9) -0.0048(10) -0.0085(11)

loop_
_atom_type_symbol
_atom_type_description
_atom_type_scat_dispersion_real
_atom_type_scat_dispersion_imag
_atom_type_scat_source
C C 0.0033 0.0016 'International Tables Vol C Tables 4.2.6.8 and 6.1.1.4'
H H 0.0000 0.0000 'International Tables Vol C Tables 4.2.6.8 and 6.1.1.4'
N N 0.0061 0.0033 'International Tables Vol C Tables 4.2.6.8 and 6.1.1.4'
O O 0.0106 0.0060 'International Tables Vol C Tables 4.2.6.8 and 6.1.1.4'
P P 0.1023 0.0942 'International Tables Vol C Tables 4.2.6.8 and 6.1.1.4'
Dy Dy -0.1892 4.4098 'International Tables Vol C Tables 4.2.6.8 and 6.1.1.4'

loop_
_geom_angle_atom_site_label_1
_geom_angle_atom_site_label_2
_geom_angle_atom_site_label_3
_geom_angle
_geom_angle_site_symmetry_1
_geom_angle_site_symmetry_3
O7 C1 C2 107.6(6) . .
O7 C1 P2 104.7(5) . .
C2 C1 P2 112.9(5) . .
O7 C1 P1 110.0(5) . .
C2 C1 P1 113.5(5) . .
P2 C1 P1 107.8(4) . .
C1 C2 H2A 109.5 . .
C1 C2 H2B 109.5 . .
H2A C2 H2B 109.5 . .
C1 C2 H2C 109.5 . .
H2A C2 H2C 109.5 . .
H2B C2 H2C 109.5 . .
O14 C3 C4 109.5(6) . .
O14 C3 P3 106.3(5) . .
C4 C3 P3 110.0(6) . .
O14 C3 P4 107.8(5) . .
C4 C3 P4 114.0(5) . .
P3 C3 P4 108.9(4) . .
C3 C4 H4A 109.5 . .
C3 C4 H4B 109.5 . .
H4A C4 H4B 109.5 . .
C3 C4 H4C 109.5 . .
H4A C4 H4C 109.5 . .
H4B C4 H4C 109.5 . .
O21 C5 C6 112.3(7) . .
O21 C5 P5 106.1(5) . .
C6 C5 P5 113.3(5) . .
O21 C5 P6 106.5(5) . .
C6 C5 P6 112.8(5) . .
P5 C5 P6 105.3(4) . .
C5 C6 H6A 109.5 . .
C5 C6 H6B 109.5 . .
H6A C6 H6B 109.5 . .
C5 C6 H6C 109.5 . .
H6A C6 H6C 109.5 . .
H6B C6 H6C 109.5 . .
O28 C7 C8 107.0(6) . .
O28 C7 P7 106.0(4) . .
C8 C7 P7 114.0(5) . .
O28 C7 P8 105.4(4) . .
C8 C7 P8 111.9(5) . .
P7 C7 P8 111.9(4) . .
C7 C8 H8A 109.5 . .
C7 C8 H8B 109.5 . .
H8A C8 H8B 109.5 . .
C7 C8 H8C 109.5 . .
H8A C8 H8C 109.5 . .
H8B C8 H8C 109.5 . .
O35 C9 C10 108.1(7) . .
O35 C9 P10 111.1(4) . .
C10 C9 P10 114.3(6) . .
O35 C9 P9 104.2(5) . .
C10 C9 P9 111.0(5) . .
P10 C9 P9 107.7(4) . .
C9 C10 H10A 109.5 . .
C9 C10 H10B 109.5 . .
H10A C10 H10B 109.5 . .
C9 C10 H10C 109.5 . .
H10A C10 H10C 109.5 . .
H10B C10 H10C 109.5 . .
O42 C11 C12 108.8(8) . .
O42 C11 P12 109.6(4) . .
C12 C11 P12 111.3(6) . .
O42 C11 P11 108.3(5) . .
C12 C11 P11 110.9(5) . .
P12 C11 P11 107.9(5) . .
C11 C12 H12A 109.5 . .
C11 C12 H12B 109.5 . .
H12A C12 H12B 109.5 . .
C11 C12 H12C 109.5 . .
H12A C12 H12C 109.5 . .
H12B C12 H12C 109.5 . .
O49 C13 C14 110.5(6) . .
O49 C13 P13 106.4(5) . .
C14 C13 P13 111.2(6) . .
O49 C13 P14 103.8(5) . .
C14 C13 P14 112.6(5) . .
P13 C13 P14 112.0(4) . .
C13 C14 H14A 109.5 . .
C13 C14 H14B 109.5 . .
H14A C14 H14B 109.5 . .
C13 C14 H14C 109.5 . .
H14A C14 H14C 109.5 . .
H14B C14 H14C 109.5 . .
N1 C15 C16 120.2(8) . .
N1 C15 H15 119.9 . .
C16 C15 H15 119.9 . .
C15 C16 C17 119.4(9) . .
C15 C16 H16 120.3 . .
C17 C16 H16 120.3 . .
C18 C17 C16 118.5(8) . .
C18 C17 C20 121.8(7) . .
C16 C17 C20 119.7(8) . .
C19 C18 C17 120.1(8) . .
C19 C18 H18 119.9 . .
C17 C18 H18 119.9 . .
N1 C19 C18 119.6(9) . .
N1 C19 H19 120.2 . .
C18 C19 H19 120.2 . .
N2 C20 N3 124.2(8) . .
N2 C20 C17 117.6(8) . .
N3 C20 C17 118.2(7) . .
N4 C21 N3 124.8(8) . .
N4 C21 C22 117.6(8) . .
N3 C21 C22 117.6(7) . .
C26 C22 C23 118.6(9) . .
C26 C22 C21 122.8(8) . .
C23 C22 C21 118.5(9) . .
C24 C23 C22 120.7(10) . .
C24 C23 H23 119.7 . .
C22 C23 H23 119.7 . .
N5 C24 C23 118.9(8) . .
N5 C24 H24 120.6 . .
C23 C24 H24 120.6 . .
N5 C25 C26 117.9(10) . .
N5 C25 H25 121.1 . .
C26 C25 H25 121.1 . .
C22 C26 C25 119.5(9) . .
C22 C26 H26 120.3 . .
C25 C26 H26 120.3 . .
N2 C27 N4 125.5(7) . .
N2 C27 C28 118.6(7) . .
N4 C27 C28 115.9(7) . .
C32 C28 C29 119.9(7) . .
C32 C28 C27 120.3(7) . .
C29 C28 C27 119.8(7) . .
C30 C29 C28 118.6(8) . .
C30 C29 H29 120.7 . .
C28 C29 H29 120.7 . .
N6 C30 C29 119.5(8) . .
N6 C30 H30 120.3 . .
C29 C30 H30 120.3 . .
N6 C31 C32 118.8(8) . .
N6 C31 H31 120.6 . .
C32 C31 H31 120.6 . .
C28 C32 C31 119.0(8) . .
C28 C32 H32 120.5 . .
C31 C32 H32 120.5 . .
N7 C33 C34 119.1(8) . .
N7 C33 H33 120.5 . .
C34 C33 H33 120.5 . .
C35 C34 C33 119.0(8) . .
C35 C34 H34 120.5 . .
C33 C34 H34 120.5 . .
C34 C35 C36 119.7(7) . .
C34 C35 C38 118.6(7) . .
C36 C35 C38 121.7(8) . .
C37 C36 C35 118.5(8) . .
C37 C36 H36 120.8 . .
C35 C36 H36 120.8 . .
N7 C37 C36 120.3(8) . .
N7 C37 H37 119.8 . .
C36 C37 H37 119.8 . .
N9 C38 N8 124.9(7) . .
N9 C38 C35 117.4(7) . .
N8 C38 C35 117.7(7) . .
N10 C39 N9 124.9(8) . .
N10 C39 C40 117.7(7) . .
N9 C39 C40 117.4(7) . .
C41 C40 C44 117.7(8) . .
C41 C40 C39 121.4(7) . .
C44 C40 C39 120.9(8) . .
C42 C41 C40 120.1(7) . .
C42 C41 H41 119.9 . .
C40 C41 H41 119.9 . .
N11 C42 C41 120.1(8) . .
N11 C42 H42 120.0 . .
C41 C42 H42 120.0 . .
N11 C43 C44 120.1(7) . .
N11 C43 H43 120.0 . .
C44 C43 H43 120.0 . .
C43 C44 C40 120.1(8) . .
C43 C44 H44 119.9 . .
C40 C44 H44 119.9 . .
N8 C45 N10 126.3(8) . .
N8 C45 C46 116.1(7) . .
N10 C45 C46 117.5(7) . .
C50 C46 C47 119.8(8) . .
C50 C46 C45 118.1(8) . .
C47 C46 C45 122.0(7) . .
C48 C47 C46 119.1(8) . .
C48 C47 H47 120.5 . .
C46 C47 H47 120.5 . .
N12 C48 C47 119.0(9) . .
N12 C48 H48 120.5 . .
C47 C48 H48 120.5 . .
N12 C49 C50 120.2(8) . .
N12 C49 H49 119.9 . .
C50 C49 H49 119.9 . .
C46 C50 C49 118.6(9) . .
C46 C50 H50 120.7 . .
C49 C50 H50 120.7 . .
O1 Dy1 O41 144.35(19) . 1_655
O1 Dy1 O31 77.7(2) . 1_655
O41 Dy1 O31 109.2(2) 1_655 1_655
O1 Dy1 O11 123.34(19) . .
O41 Dy1 O11 72.13(18) 1_655 .
O31 Dy1 O11 143.65(19) 1_655 .
O1 Dy1 O8 73.48(19) . .
O41 Dy1 O8 141.14(18) 1_655 .
O31 Dy1 O8 82.40(19) 1_655 .
O11 Dy1 O8 77.20(17) . .
O1 Dy1 O4 75.62(17) . .
O41 Dy1 O4 77.77(18) 1_655 .
O31 Dy1 O4 139.10(19) 1_655 .
O11 Dy1 O4 77.24(17) . .
O8 Dy1 O4 118.08(19) . .
O1 Dy1 O38 75.87(19) . 1_655
O41 Dy1 O38 74.05(18) 1_655 1_655
O31 Dy1 O38 70.50(19) 1_655 1_655
O11 Dy1 O38 138.87(18) . 1_655
O8 Dy1 O38 142.61(17) . 1_655
O4 Dy1 O38 73.30(18) . 1_655
O1 Dy1 O34 135.33(19) . 1_655
O41 Dy1 O34 78.51(19) 1_655 1_655
O31 Dy1 O34 74.1(2) 1_655 1_655
O11 Dy1 O34 70.6(2) . 1_655
O8 Dy1 O34 69.1(2) . 1_655
O4 Dy1 O34 144.55(18) . 1_655
O38 Dy1 O34 124.0(2) 1_655 1_655
O13 Dy2 O22 145.16(19) . .
O13 Dy2 O18 82.91(19) . .
O22 Dy2 O18 101.91(19) . .
O13 Dy2 O15 139.86(19) . .
O22 Dy2 O15 73.75(18) . .
O18 Dy2 O15 77.02(18) . .
O13 Dy2 O25 73.97(19) . .
O22 Dy2 O25 75.16(18) . .
O18 Dy2 O25 71.01(17) . .
O15 Dy2 O25 128.91(19) . .
O13 Dy2 O3 113.9(2) . .
O22 Dy2 O3 82.49(19) . .
O18 Dy2 O3 143.86(18) . .
O15 Dy2 O3 69.79(18) . .
O25 Dy2 O3 142.79(17) . .
O13 Dy2 O6 79.18(19) . .
O22 Dy2 O6 76.15(19) . .
O18 Dy2 O6 141.83(17) . .
O15 Dy2 O6 135.36(18) . .
O25 Dy2 O6 71.74(17) . .
O3 Dy2 O6 74.27(17) . .
O13 Dy2 O10 73.42(18) . .
O22 Dy2 O10 141.40(17) . .
O18 Dy2 O10 79.16(17) . .
O15 Dy2 O10 68.91(17) . .
O25 Dy2 O10 137.88(16) . .
O3 Dy2 O10 75.95(17) . .
O6 Dy2 O10 126.14(18) . .
O17 Dy3 O39 160.16(19) . .
O17 Dy3 O32 102.1(2) . .
O39 Dy3 O32 86.0(2) . .
O17 Dy3 O36 109.81(19) . .
O39 Dy3 O36 81.55(19) . .
O32 Dy3 O36 117.0(2) . .
O17 Dy3 O24 88.40(19) . .
O39 Dy3 O24 78.0(2) . .
O32 Dy3 O24 156.84(19) . .
O36 Dy3 O24 77.44(19) . .
O17 Dy3 O20 78.04(18) . .
O39 Dy3 O20 85.68(18) . .
O32 Dy3 O20 80.32(19) . .
O36 Dy3 O20 157.48(18) . .
O24 Dy3 O20 81.83(17) . .
O17 Dy3 O29 69.65(19) . .
O39 Dy3 O29 130.13(19) . .
O32 Dy3 O29 70.14(19) . .
O36 Dy3 O29 72.39(19) . .
O24 Dy3 O29 133.01(18) . .
O20 Dy3 O29 129.42(17) . .
C15 N1 C19 122.0(8) . .
C15 N1 H1 119.0 . .
C19 N1 H1 119.0 . .
C27 N2 C20 115.5(7) . .
C20 N3 C21 115.7(7) . .
C21 N4 C27 114.4(7) . .
C25 N5 C24 124.5(9) . .
C25 N5 H5 117.8 . .
C24 N5 H5 117.8 . .
C31 N6 C30 124.1(7) . .
C31 N6 H6 118.0 . .
C30 N6 H6 118.0 . .
C37 N7 C33 123.5(7) . .
C37 N7 H7 118.2 . .
C33 N7 H7 118.2 . .
C45 N8 C38 114.1(7) . .
C38 N9 C39 115.0(7) . .
C39 N10 C45 114.6(6) . .
C42 N11 C43 121.9(7) . .
C42 N11 H11 119.1 . .
C43 N11 H11 119.1 . .
C49 N12 C48 123.2(8) . .
C49 N12 H12 118.4 . .
C48 N12 H12 118.4 . .
P1 O1 Dy1 146.5(3) . .
P1 O3 Dy2 135.3(3) . .
P2 O4 Dy1 138.0(3) . .
P2 O5 H5A 116.7 . .
P2 O6 Dy2 128.6(3) . .
C1 O7 H7A 118.6 . .
P3 O8 Dy1 136.3(3) . .
P3 O9 H9 118.8 . .
P3 O10 Dy2 133.7(3) . .
P4 O11 Dy1 130.6(3) . .
P4 O13 Dy2 154.5(3) . .
C3 O14 H14 134.6 . .
P5 O15 Dy2 138.5(3) . .
P5 O16 H16A 103.9 . .
P5 O17 Dy3 140.6(3) . .
P6 O18 Dy2 131.9(3) . .
P6 O19 H19A 130.3 . .
P6 O20 Dy3 138.9(3) . .
C5 O21 H21 117.1 . .
P7 O22 Dy2 146.6(3) . .
P7 O23 H23A 118.2 . .
P7 O24 Dy3 146.9(3) . .
P8 O25 Dy2 143.7(3) . .
H27 O27 P8 118.6 . .
H27 O27 H27 0.0 . .
P8 O27 H27 118.6 . .
C7 O28 H28 116.1 . .
P9 O29 Dy3 127.3(3) . .
P9 O31 Dy1 151.8(4) . 1_455
P10 O32 Dy3 142.9(4) . .
P10 O33 H33A 104.8 . .
P10 O34 Dy1 133.5(4) . 1_455
C9 O35 H35 112.2 . .
P11 O36 Dy3 140.6(3) . .
P11 O37 H37A 117.4 . .
P11 O38 Dy1 129.5(3) . 1_455
P12 O39 Dy3 133.5(3) . .
P12 O40 H40 113.7 . .
P12 O41 Dy1 145.8(3) . 1_455
C11 O42 H42A 109.0 . .
P13 O44 H44A 106.0 . .
P13 O45 H45 102.5 . .
P14 O47 H47A 120.0 . .
P14 O48 H48A 115.1 . .
C13 O49 H49A 105.5 . .
O1 P1 O2 111.0(3) . .
O1 P1 O3 113.7(3) . .
O2 P1 O3 110.2(3) . .
O1 P1 C1 106.3(3) . .
O2 P1 C1 109.3(3) . .
O3 P1 C1 106.1(3) . .
O6 P2 O4 115.1(3) . .
O6 P2 O5 108.9(3) . .
O4 P2 O5 106.3(3) . .
O6 P2 C1 110.1(3) . .
O4 P2 C1 111.7(3) . .
O5 P2 C1 104.0(3) . .
O8 P3 O10 113.0(3) . .
O8 P3 O9 110.5(3) . .
O10 P3 O9 111.0(3) . .
O8 P3 C3 108.5(3) . .
O10 P3 C3 111.0(3) . .
O9 P3 C3 102.1(3) . .
O13 P4 O12 113.1(3) . .
O13 P4 O11 111.7(3) . .
O12 P4 O11 110.6(3) . .
O13 P4 C3 107.0(3) . .
O12 P4 C3 108.9(3) . .
O11 P4 C3 105.1(3) . .
O15 P5 O17 117.8(3) . .
O15 P5 O16 108.0(3) . .
O17 P5 O16 107.7(3) . .
O15 P5 C5 105.9(3) . .
O17 P5 C5 110.0(3) . .
O16 P5 C5 106.9(3) . .
O18 P6 O20 115.6(3) . .
O18 P6 O19 111.0(3) . .
O20 P6 O19 106.1(3) . .
O18 P6 C5 105.5(3) . .
O20 P6 C5 110.8(3) . .
O19 P6 C5 107.7(3) . .
O22 P7 O24 114.7(3) . .
O22 P7 O23 110.0(3) . .
O24 P7 O23 109.2(3) . .
O22 P7 C7 108.0(3) . .
O24 P7 C7 111.0(3) . .
O23 P7 C7 103.3(3) . .
O26 P8 O25 117.3(3) . .
O26 P8 O27 106.2(3) . .
O25 P8 O27 111.1(3) . .
O26 P8 C7 110.4(3) . .
O25 P8 C7 106.1(3) . .
O27 P8 C7 105.0(3) . .
O31 P9 O30 117.2(4) . .
O31 P9 O29 108.4(3) . .
O30 P9 O29 109.8(3) . .
O31 P9 C9 104.7(3) . .
O30 P9 C9 111.0(4) . .
O29 P9 C9 105.0(3) . .
O32 P10 O34 114.7(4) . .
O32 P10 O33 110.0(3) . .
O34 P10 O33 107.8(3) . .
O32 P10 C9 112.2(3) . .
O34 P10 C9 107.8(3) . .
O33 P10 C9 103.6(3) . .
O38 P11 O36 116.3(3) . .
O38 P11 O37 110.5(3) . .
O36 P11 O37 106.0(3) . .
O38 P11 C11 108.5(3) . .
O36 P11 C11 107.5(3) . .
O37 P11 C11 107.7(3) . .
O41 P12 O39 114.9(3) . .
O41 P12 O40 108.3(3) . .
O39 P12 O40 110.8(3) . .
O41 P12 C11 106.6(3) . .
O39 P12 C11 108.9(3) . .
O40 P12 C11 107.0(3) . .
O43 P13 O45 112.0(4) . .
O43 P13 O44 110.3(4) . .
O45 P13 O44 111.5(4) . .
O43 P13 C13 112.7(4) . .
O45 P13 C13 106.2(4) . .
O44 P13 C13 103.8(4) . .
O46 P14 O48 109.6(4) . .
O46 P14 O47 113.7(4) . .
O48 P14 O47 112.0(3) . .
O46 P14 C13 103.8(4) . .
O48 P14 C13 108.5(4) . .
O47 P14 C13 108.7(3) . .

loop_
_geom_bond_atom_site_label_1
_geom_bond_atom_site_label_2
_geom_bond_distance
_geom_bond_site_symmetry_2
C1 O7 1.431(7) .
C1 C2 1.505(10) .
C1 P2 1.818(8) .
C1 P1 1.833(8) .
C2 H2A 0.9600 .
C2 H2B 0.9600 .
C2 H2C 0.9600 .
C3 O14 1.449(7) .
C3 C4 1.524(11) .
C3 P3 1.818(8) .
C3 P4 1.832(8) .
C4 H4A 0.9600 .
C4 H4B 0.9600 .
C4 H4C 0.9600 .
C5 O21 1.486(8) .
C5 C6 1.493(12) .
C5 P5 1.836(7) .
C5 P6 1.850(7) .
C6 H6A 0.9600 .
C6 H6B 0.9600 .
C6 H6C 0.9600 .
C7 O28 1.464(7) .
C7 C8 1.521(10) .
C7 P7 1.823(7) .
C7 P8 1.850(7) .
C8 H8A 0.9600 .
C8 H8B 0.9600 .
C8 H8C 0.9600 .
C9 O35 1.441(7) .
C9 C10 1.520(11) .
C9 P10 1.785(8) .
C9 P9 1.880(8) .
C10 H10A 0.9600 .
C10 H10B 0.9600 .
C10 H10C 0.9600 .
C11 O42 1.459(8) .
C11 C12 1.505(11) .
C11 P12 1.818(7) .
C11 P11 1.827(7) .
C12 H12A 0.9600 .
C12 H12B 0.9600 .
C12 H12C 0.9600 .
C13 O49 1.461(8) .
C13 C14 1.570(12) .
C13 P13 1.827(9) .
C13 P14 1.828(8) .
C14 H14A 0.9600 .
C14 H14B 0.9600 .
C14 H14C 0.9600 .
C15 N1 1.337(12) .
C15 C16 1.369(13) .
C15 H15 0.9300 .
C16 C17 1.397(11) .
C16 H16 0.9300 .
C17 C18 1.385(12) .
C17 C20 1.468(12) .
C18 C19 1.368(13) .
C18 H18 0.9300 .
C19 N1 1.344(11) .
C19 H19 0.9300 .
C20 N2 1.336(9) .
C20 N3 1.337(11) .
C21 N4 1.327(10) .
C21 N3 1.353(11) .
C21 C22 1.482(12) .
C22 C26 1.354(14) .
C22 C23 1.400(12) .
C23 C24 1.347(13) .
C23 H23 0.9300 .
C24 N5 1.327(12) .
C24 H24 0.9300 .
C25 N5 1.313(12) .
C25 C26 1.423(13) .
C25 H25 0.9300 .
C26 H26 0.9300 .
C27 N2 1.328(11) .
C27 N4 1.354(10) .
C27 C28 1.493(10) .
C28 C32 1.385(11) .
C28 C29 1.406(12) .
C29 C30 1.367(11) .
C29 H29 0.9300 .
C30 N6 1.337(12) .
C30 H30 0.9300 .
C31 N6 1.330(11) .
C31 C32 1.387(11) .
C31 H31 0.9300 .
C32 H32 0.9300 .
C33 N7 1.341(11) .
C33 C34 1.405(11) .
C33 H33 0.9300 .
C34 C35 1.394(12) .
C34 H34 0.9300 .
C35 C36 1.403(11) .
C35 C38 1.477(10) .
C36 C37 1.394(10) .
C36 H36 0.9300 .
C37 N7 1.325(11) .
C37 H37 0.9300 .
C38 N9 1.338(10) .
C38 N8 1.354(10) .
C39 N10 1.338(10) .
C39 N9 1.340(10) .
C39 C40 1.472(12) .
C40 C41 1.382(11) .
C40 C44 1.394(11) .
C41 C42 1.372(11) .
C41 H41 0.9300 .
C42 N11 1.331(9) .
C42 H42 0.9300 .
C43 N11 1.332(11) .
C43 C44 1.365(12) .
C43 H43 0.9300 .
C44 H44 0.9300 .
C45 N8 1.323(10) .
C45 N10 1.339(11) .
C45 C46 1.507(11) .
C46 C50 1.389(11) .
C46 C47 1.392(13) .
C47 C48 1.385(12) .
C47 H47 0.9300 .
C48 N12 1.359(11) .
C48 H48 0.9300 .
C49 N12 1.308(12) .
C49 C50 1.394(12) .
C49 H49 0.9300 .
C50 H50 0.9300 .
Dy1 O1 2.289(5) .
Dy1 O41 2.303(5) 1_655
Dy1 O31 2.326(5) 1_655
Dy1 O11 2.374(5) .
Dy1 O8 2.397(5) .
Dy1 O4 2.481(5) .
Dy1 O38 2.484(5) 1_655
Dy1 O34 2.502(6) 1_655
Dy2 O13 2.274(5) .
Dy2 O22 2.313(5) .
Dy2 O18 2.363(4) .
Dy2 O15 2.380(5) .
Dy2 O25 2.397(5) .
Dy2 O3 2.429(5) .
Dy2 O6 2.494(5) .
Dy2 O10 2.541(5) .
Dy3 O17 2.217(5) .
Dy3 O39 2.270(5) .
Dy3 O32 2.292(6) .
Dy3 O36 2.293(5) .
Dy3 O24 2.333(5) .
Dy3 O20 2.347(5) .
Dy3 O29 2.642(5) .
N1 H1 0.8600 .
N5 H5 0.8600 .
N6 H6 0.8600 .
N7 H7 0.8600 .
N11 H11 0.8600 .
N12 H12 0.8600 .
O1 P1 1.504(5) .
O2 P1 1.528(5) .
O3 P1 1.533(6) .
O4 P2 1.457(5) .
O5 P2 1.552(4) .
O5 H5A 0.8631 .
O6 P2 1.455(6) .
O7 H7A 0.9015 .
O8 P3 1.514(6) .
O9 P3 1.563(5) .
O9 H9 0.8922 .
O10 P3 1.523(6) .
O11 P4 1.528(6) .
O12 P4 1.519(5) .
O13 P4 1.502(6) .
O14 H14 0.9544 .
O15 P5 1.510(6) .
O16 P5 1.569(5) .
O16 H16A 0.9037 .
O17 P5 1.523(6) .
O18 P6 1.495(5) .
O19 P6 1.567(4) .
O19 H19A 0.9186 .
O20 P6 1.520(5) .
O21 H21 0.8763 .
O22 P7 1.489(6) .
O23 P7 1.572(5) .
O23 H23A 0.9003 .
O24 P7 1.508(6) .
O25 P8 1.496(5) .
O26 P8 1.493(5) .
O27 H27 0.9111 .
O27 P8 1.596(6) .
O27 H27 0.9111 .
O28 H28 0.9311 .
O29 P9 1.593(6) .
O30 P9 1.515(6) .
O31 P9 1.500(6) .
O32 P10 1.498(6) .
O33 P10 1.576(5) .
O33 H33A 0.9837 .
O34 P10 1.503(7) .
O35 H35 0.8992 .
O36 P11 1.508(6) .
O37 P11 1.585(5) .
O37 H37A 0.8950 .
O38 P11 1.505(6) .
O39 P12 1.505(6) .
O40 P12 1.568(5) .
O40 H40 0.9004 .
O41 P12 1.503(6) .
O42 H42A 0.9001 .
O43 P13 1.498(7) .
O44 P13 1.557(6) .
O44 H44A 0.9017 .
O45 P13 1.544(7) .
O45 H45 0.9121 .
O46 P14 1.533(7) .
O47 P14 1.542(5) .
O47 H47A 0.9643 .
O48 P14 1.535(5) .
O48 H48A 0.9013 .
O49 H49A 0.9338 .

loop_
_geom_hbond_atom_site_label_D
_geom_hbond_atom_site_label_H
_geom_hbond_atom_site_label_A
_geom_hbond_distance_DH
_geom_hbond_distance_HA
_geom_hbond_distance_DA
_geom_hbond_angle_DHA
_geom_hbond_site_symmetry_A
C4 H4A O33 0.96 2.65 3.461(9) 142.8 2_666
C4 H4B O18 0.96 2.63 3.562(11) 163.6 .
C6 H6B O32 0.96 2.33 3.280(13) 169.5 .
C15 H15 O18 0.93 2.32 3.181(10) 153.8 .
C15 H15 O25 0.93 2.63 3.143(10) 115.7 .
C19 H19 O57 0.93 2.40 3.158(16) 138.8 1_655
C24 H24 O32 0.93 2.64 3.514(11) 156.9 .
C24 H24 O34 0.93 2.36 3.070(11) 132.7 .
C24 H24 O39 0.93 2.64 3.146(10) 114.5 .
C25 H25 O57 0.93 2.23 3.074(16) 150.0 .
C29 H29 O45 0.93 2.44 3.294(11) 153.1 .
C30 H30 O16 0.93 2.31 3.232(11) 170.6 1_545
C31 H31 O1 0.93 2.53 3.054(10) 116.0 1_545
C31 H31 O8 0.93 2.52 3.195(9) 129.9 1_545
C33 H33 O40 0.93 2.39 3.298(11) 163.7 .
C33 H33 O41 0.93 2.64 3.384(10) 137.3 .
C37 H37 O25 0.93 2.39 3.266(11) 157.7 1_455
C42 H42 O59 0.93 2.54 3.444(16) 163.9 2_566
C43 H43 O31 0.93 2.56 3.031(10) 111.4 1_545
C43 H43 O38 0.93 2.32 3.231(10) 166.9 1_545
C49 H49 O22 0.93 2.20 3.090(10) 160.3 1_545
N1 H1 O12 0.86 1.79 2.628(10) 163.4 .
N5 H5 O11 0.86 1.95 2.801(9) 172.2 1_455
N6 H6 O3 0.86 2.52 3.015(9) 117.8 1_545
N6 H6 O10 0.86 1.98 2.797(8) 157.2 1_545
N7 H7 O4 0.86 1.86 2.705(8) 168.4 1_455
N11 H11 O2 0.86 1.83 2.681(9) 170.0 1_445
N12 H12 O2 0.86 2.61 3.226(10) 129.4 1_545
N12 H12 O3 0.86 1.91 2.753(9) 165.2 1_545
O5 H5A O51 0.86 1.72 2.584(7) 179.5 1_654
O7 H7A O38 0.90 1.82 2.719(7) 175.3 1_655
O9 H9 O43 0.89 1.67 2.546(8) 168.4 2_666
O14 H14 O54 0.95 1.87 2.812(9) 169.8 .
O16 H16A O47 0.90 1.67 2.564(8) 172.5 1_565
O19 H19A O52 0.92 1.60 2.514(8) 178.5 .
O21 H21 O56 0.88 1.96 2.826(10) 172.2 .
O23 H23A O58 0.90 1.81 2.681(11) 163.6 .
O27 H27 O20 0.91 1.81 2.717(6) 176.5 .
O28 H28 O6 0.93 1.85 2.777(8) 177.7 .
O33 H33A O54 0.98 1.65 2.628(10) 169.2 1_455
O35 H35 O8 0.90 1.83 2.730(8) 173.1 1_455
O37 H37A O50 0.90 1.70 2.592(8) 178.4 1_554
O40 H40 O53 0.90 1.69 2.587(8) 175.1 .
O42 H42A O24 0.90 2.05 2.953(8) 178.2 .
O44 H44A O16 0.90 1.96 2.865(8) 178.6 1_545
O45 H45 O46 0.91 1.61 2.523(7) 174.1 .
O47 H47A O29 0.96 1.64 2.600(7) 173.3 1_545
O48 H48A O30 0.90 1.62 2.517(8) 174.0 1_545
O49 H49A O35 0.93 1.79 2.707(8) 167.2 2_566
C4 H4A O33 0.96 2.65 3.461(9) 142.8 2_666
C4 H4B O18 0.96 2.63 3.562(11) 163.6 .
C6 H6B O32 0.96 2.33 3.280(13) 169.5 .
C15 H15 O18 0.93 2.32 3.181(10) 153.8 .
C15 H15 O25 0.93 2.63 3.143(10) 115.7 .
C19 H19 O57 0.93 2.40 3.158(16) 138.8 1_655
C24 H24 O32 0.93 2.64 3.514(11) 156.9 .
C24 H24 O34 0.93 2.36 3.070(11) 132.7 .
C24 H24 O39 0.93 2.64 3.146(10) 114.5 .
C25 H25 O57 0.93 2.23 3.074(16) 150.0 .
C29 H29 O45 0.93 2.44 3.294(11) 153.1 .
C30 H30 O16 0.93 2.31 3.232(11) 170.6 1_545
C31 H31 O1 0.93 2.53 3.054(10) 116.0 1_545
C31 H31 O8 0.93 2.52 3.195(9) 129.9 1_545
C33 H33 O40 0.93 2.39 3.298(11) 163.7 .
C33 H33 O41 0.93 2.64 3.384(10) 137.3 .
C37 H37 O25 0.93 2.39 3.266(11) 157.7 1_455
C42 H42 O59 0.93 2.54 3.444(16) 163.9 2_566
C43 H43 O31 0.93 2.56 3.031(10) 111.4 1_545
C43 H43 O38 0.93 2.32 3.231(10) 166.9 1_545
C49 H49 O22 0.93 2.20 3.090(10) 160.3 1_545
N1 H1 O12 0.86 1.79 2.628(10) 163.4 .
N5 H5 O11 0.86 1.95 2.801(9) 172.2 1_455
N6 H6 O3 0.86 2.52 3.015(9) 117.8 1_545
N6 H6 O10 0.86 1.98 2.797(8) 157.2 1_545
N7 H7 O4 0.86 1.86 2.705(8) 168.4 1_455
N11 H11 O2 0.86 1.83 2.681(9) 170.0 1_445
N12 H12 O2 0.86 2.61 3.226(10) 129.4 1_545
N12 H12 O3 0.86 1.91 2.753(9) 165.2 1_545
O5 H5A O51 0.86 1.72 2.584(7) 179.5 1_654
O7 H7A O38 0.90 1.82 2.719(7) 175.3 1_655
O9 H9 O43 0.89 1.67 2.546(8) 168.4 2_666
O14 H14 O54 0.95 1.87 2.812(9) 169.8 .
O16 H16A O47 0.90 1.67 2.564(8) 172.5 1_565
O19 H19A O52 0.92 1.60 2.514(8) 178.5 .
O21 H21 O56 0.88 1.96 2.826(10) 172.2 .
O23 H23A O58 0.90 1.81 2.681(11) 163.6 .
O27 H27 O20 0.91 1.81 2.717(6) 176.5 .
O28 H28 O6 0.93 1.85 2.777(8) 177.7 .
O33 H33A O54 0.98 1.65 2.628(10) 169.2 1_455
O35 H35 O8 0.90 1.83 2.730(8) 173.1 1_455
O37 H37A O50 0.90 1.70 2.592(8) 178.4 1_554
O40 H40 O53 0.90 1.69 2.587(8) 175.1 .
O42 H42A O24 0.90 2.05 2.953(8) 178.2 .
O44 H44A O16 0.90 1.96 2.865(8) 178.6 1_545
O45 H45 O46 0.91 1.61 2.523(7) 174.1 .
O47 H47A O29 0.96 1.64 2.600(7) 173.3 1_545
O48 H48A O30 0.90 1.62 2.517(8) 174.0 1_545
O49 H49A O35 0.93 1.79 2.707(8) 167.2 2_566
C4 H4A O33 0.96 2.65 3.461(9) 142.8 2_666
C4 H4B O18 0.96 2.63 3.562(11) 163.6 .
C6 H6B O32 0.96 2.33 3.280(13) 169.5 .
C15 H15 O18 0.93 2.32 3.181(10) 153.8 .
C15 H15 O25 0.93 2.63 3.143(10) 115.7 .
C19 H19 O57 0.93 2.40 3.158(16) 138.8 1_655
C24 H24 O32 0.93 2.64 3.514(11) 156.9 .
C24 H24 O34 0.93 2.36 3.070(11) 132.7 .
C24 H24 O39 0.93 2.64 3.146(10) 114.5 .
C25 H25 O57 0.93 2.23 3.074(16) 150.0 .
C29 H29 O45 0.93 2.44 3.294(11) 153.1 .
C30 H30 O16 0.93 2.31 3.232(11) 170.6 1_545
C31 H31 O1 0.93 2.53 3.054(10) 116.0 1_545
C31 H31 O8 0.93 2.52 3.195(9) 129.9 1_545
C33 H33 O40 0.93 2.39 3.298(11) 163.7 .
C33 H33 O41 0.93 2.64 3.384(10) 137.3 .
C37 H37 O25 0.93 2.39 3.266(11) 157.7 1_455
C42 H42 O59 0.93 2.54 3.444(16) 163.9 2_566
C43 H43 O31 0.93 2.56 3.031(10) 111.4 1_545
C43 H43 O38 0.93 2.32 3.231(10) 166.9 1_545
C49 H49 O22 0.93 2.20 3.090(10) 160.3 1_545
N1 H1 O12 0.86 1.79 2.628(10) 163.4 .
N5 H5 O11 0.86 1.95 2.801(9) 172.2 1_455
N6 H6 O3 0.86 2.52 3.015(9) 117.8 1_545
N6 H6 O10 0.86 1.98 2.797(8) 157.2 1_545
N7 H7 O4 0.86 1.86 2.705(8) 168.4 1_455
N11 H11 O2 0.86 1.83 2.681(9) 170.0 1_445
N12 H12 O2 0.86 2.61 3.226(10) 129.4 1_545
N12 H12 O3 0.86 1.91 2.753(9) 165.2 1_545
O5 H5A O51 0.86 1.72 2.584(7) 179.5 1_654
O7 H7A O38 0.90 1.82 2.719(7) 175.3 1_655
O9 H9 O43 0.89 1.67 2.546(8) 168.4 2_666
O14 H14 O54 0.95 1.87 2.812(9) 169.8 .
O16 H16A O47 0.90 1.67 2.564(8) 172.5 1_565
O19 H19A O52 0.92 1.60 2.514(8) 178.5 .
O21 H21 O56 0.88 1.96 2.826(10) 172.2 .
O23 H23A O58 0.90 1.81 2.681(11) 163.6 .
O27 H27 O20 0.91 1.81 2.717(6) 176.5 .
O28 H28 O6 0.93 1.85 2.777(8) 177.7 .
O33 H33A O54 0.98 1.65 2.628(10) 169.2 1_455
O35 H35 O8 0.90 1.83 2.730(8) 173.1 1_455
O37 H37A O50 0.90 1.70 2.592(8) 178.4 1_554
O40 H40 O53 0.90 1.69 2.587(8) 175.1 .
O42 H42A O24 0.90 2.05 2.953(8) 178.2 .
O44 H44A O16 0.90 1.96 2.865(8) 178.6 1_545
O45 H45 O46 0.91 1.61 2.523(7) 174.1 .
O47 H47A O29 0.96 1.64 2.600(7) 173.3 1_545
O48 H48A O30 0.90 1.62 2.517(8) 174.0 1_545
O49 H49A O35 0.93 1.79 2.707(8) 167.2 2_566
C4 H4A O33 0.96 2.65 3.461(9) 142.8 2_666
C4 H4B O18 0.96 2.63 3.562(11) 163.6 .
C6 H6B O32 0.96 2.33 3.280(13) 169.5 .
C15 H15 O18 0.93 2.32 3.181(10) 153.8 .
C15 H15 O25 0.93 2.63 3.143(10) 115.7 .
C19 H19 O57 0.93 2.40 3.158(16) 138.8 1_655
C24 H24 O32 0.93 2.64 3.514(11) 156.9 .
C24 H24 O34 0.93 2.36 3.070(11) 132.7 .
C24 H24 O39 0.93 2.64 3.146(10) 114.5 .
C25 H25 O57 0.93 2.23 3.074(16) 150.0 .
C29 H29 O45 0.93 2.44 3.294(11) 153.1 .
C30 H30 O16 0.93 2.31 3.232(11) 170.6 1_545
C31 H31 O1 0.93 2.53 3.054(10) 116.0 1_545
C31 H31 O8 0.93 2.52 3.195(9) 129.9 1_545
C33 H33 O40 0.93 2.39 3.298(11) 163.7 .
C33 H33 O41 0.93 2.64 3.384(10) 137.3 .
C37 H37 O25 0.93 2.39 3.266(11) 157.7 1_455
C42 H42 O59 0.93 2.54 3.444(16) 163.9 2_566
C43 H43 O31 0.93 2.56 3.031(10) 111.4 1_545
C43 H43 O38 0.93 2.32 3.231(10) 166.9 1_545
C49 H49 O22 0.93 2.20 3.090(10) 160.3 1_545
N1 H1 O12 0.86 1.79 2.628(10) 163.4 .
N5 H5 O11 0.86 1.95 2.801(9) 172.2 1_455
N6 H6 O3 0.86 2.52 3.015(9) 117.8 1_545
N6 H6 O10 0.86 1.98 2.797(8) 157.2 1_545
N7 H7 O4 0.86 1.86 2.705(8) 168.4 1_455
N11 H11 O2 0.86 1.83 2.681(9) 170.0 1_445
N12 H12 O2 0.86 2.61 3.226(10) 129.4 1_545
N12 H12 O3 0.86 1.91 2.753(9) 165.2 1_545
O5 H5A O51 0.86 1.72 2.584(7) 179.5 1_654
O7 H7A O38 0.90 1.82 2.719(7) 175.3 1_655
O9 H9 O43 0.89 1.67 2.546(8) 168.4 2_666
O14 H14 O54 0.95 1.87 2.812(9) 169.8 .
O16 H16A O47 0.90 1.67 2.564(8) 172.5 1_565
O19 H19A O52 0.92 1.60 2.514(8) 178.5 .
O21 H21 O56 0.88 1.96 2.826(10) 172.2 .
O23 H23A O58 0.90 1.81 2.681(11) 163.6 .
O27 H27 O20 0.91 1.81 2.717(6) 176.5 .
O28 H28 O6 0.93 1.85 2.777(8) 177.7 .
O33 H33A O54 0.98 1.65 2.628(10) 169.2 1_455
O35 H35 O8 0.90 1.83 2.730(8) 173.1 1_455
O37 H37A O50 0.90 1.70 2.592(8) 178.4 1_554
O40 H40 O53 0.90 1.69 2.587(8) 175.1 .
O42 H42A O24 0.90 2.05 2.953(8) 178.2 .
O44 H44A O16 0.90 1.96 2.865(8) 178.6 1_545
O45 H45 O46 0.91 1.61 2.523(7) 174.1 .
O47 H47A O29 0.96 1.64 2.600(7) 173.3 1_545
O48 H48A O30 0.90 1.62 2.517(8) 174.0 1_545
O49 H49A O35 0.93 1.79 2.707(8) 167.2 2_566
